data_1506359
loop_
_publ_author_name
'Post, Glen C.'
'Barthel, Benjamin L.'
'Burkhart, David J.'
'Hagadorn, John R.'
'Koch, Tad H.'

_publ_section_title
;
 Doxazolidine, a proposed active metabolite of doxorubicin that
 cross-links DNA.
;
_journal_issue 24
_journal_name_full 'Journal of medicinal chemistry'
_journal_page_first 7648
_journal_page_last 7657
_journal_paper_doi 10.1021/jm050678v
_journal_volume 48
_journal_year 2005
_chemical_formula_sum 'C57 H58 N2 O22'
_chemical_formula_weight 1123.05
_chemical_name_common Doxoform
_chemical_name_systematic
; 
 ? 
;
_space_group_IT_number 144
_symmetry_cell_setting trigonal
_symmetry_space_group_name_Hall 'P 31'
_symmetry_space_group_name_H-M 'P 31'
_atom_sites_solution_hydrogens geom
_atom_sites_solution_primary direct
_atom_sites_solution_secondary difmap
_audit_creation_method SHELXL-97
_cell_angle_alpha 90.00
_cell_angle_beta 90.00
_cell_angle_gamma 120.00
_cell_formula_units_Z 3
_cell_length_a 15.6681(3)
_cell_length_b 15.6681(3)
_cell_length_c 17.4559(7)
_cell_measurement_reflns_used 5517
_cell_measurement_temperature 154(2)
_cell_measurement_theta_max 22.53
_cell_measurement_theta_min 2.60
_cell_volume 3711.12(18)
_computing_cell_refinement 'SAINT, Bruker'
_computing_data_collection 'SMART, Bruker'
_computing_data_reduction 'SAINT, Bruker'
_computing_molecular_graphics 'SHELXTL, Bruker'
_computing_structure_refinement 'SHELXL-97 (Sheldrick, 1997)'
_computing_structure_solution 'SHELXS-97 (Sheldrick, 1990)'
_diffrn_ambient_temperature 154(2)
_diffrn_measured_fraction_theta_full 1.000
_diffrn_measured_fraction_theta_max 1.000
_diffrn_radiation_monochromator graphite
_diffrn_radiation_source 'fine-focus sealed tube'
_diffrn_radiation_type MoK\a
_diffrn_radiation_wavelength 0.71073
_diffrn_reflns_av_R_equivalents 0.0990
_diffrn_reflns_av_sigmaI/netI 0.1476
_diffrn_reflns_limit_h_max 18
_diffrn_reflns_limit_h_min -20
_diffrn_reflns_limit_k_max 17
_diffrn_reflns_limit_k_min -20
_diffrn_reflns_limit_l_max 22
_diffrn_reflns_limit_l_min -22
_diffrn_reflns_number 30332
_diffrn_reflns_theta_full 27.87
_diffrn_reflns_theta_max 27.87
_diffrn_reflns_theta_min 1.90
_exptl_absorpt_coefficient_mu 0.117
_exptl_absorpt_correction_T_max 0.9770
_exptl_absorpt_correction_T_min 0.9547
_exptl_absorpt_correction_type multi-scan
_exptl_absorpt_process_details
'absorption correction applied using SADABS (Blessing, R. H. Acta Crystallogr., Sect. A 1995, 51, 33-38)''
_exptl_crystal_colour orange-red
_exptl_crystal_density_diffrn 1.508
_exptl_crystal_density_method 'not measured'
_exptl_crystal_description hexagonal
_exptl_crystal_F_000 1770
_exptl_crystal_size_max 0.4
_exptl_crystal_size_mid 0.3
_exptl_crystal_size_min 0.2
_refine_diff_density_max 0.481
_refine_diff_density_min -0.439
_refine_diff_density_rms 0.093
_refine_ls_abs_structure_details 'Flack H D (1983), Acta Cryst. A39, 876-881'
_refine_ls_abs_structure_Flack -0.2(18)
_refine_ls_extinction_method none
_refine_ls_goodness_of_fit_ref 1.025
_refine_ls_hydrogen_treatment mixed
_refine_ls_matrix_type full
_refine_ls_number_parameters 730
_refine_ls_number_reflns 11780
_refine_ls_number_restraints 1
_refine_ls_restrained_S_all 1.025
_refine_ls_R_factor_all 0.1732
_refine_ls_R_factor_gt 0.1071
_refine_ls_shift/su_max 0.003
_refine_ls_shift/su_mean 0.000
_refine_ls_structure_factor_coef Fsqd
_refine_ls_weighting_details 'calc w=1/[\s^2^(Fo^2^)+(0.1530P)^2^+5.6524P] where P=(Fo^2^+2Fc^2^)/3'
_refine_ls_weighting_scheme calc
_refine_ls_wR_factor_gt 0.2781
_refine_ls_wR_factor_ref 0.3144
_reflns_number_gt 6622
_reflns_number_total 11780
_reflns_threshold_expression >2sigma(I)
_cod_data_source_file jm050678vsi20050715_031049.cif
_cod_data_source_block
;
;
_cod_depositor_comments
;
The following automatic conversions were performed:

'_symmetry_cell_setting' value 'Trigonal' changed to 'trigonal'
according to /home/saulius/struct/CIF-dictionaries/cif_core.dic
dictionary named 'cif_core.dic' version 2.4.1 from 2010-06-29.

Automatic conversion script
Id: cif_fix_values 1715 2011-07-08 13:25:40Z adriana 
;
_cod_original_sg_symbol_H-M 'P3(1) (#144)'
_cod_database_code 1506359

loop_
_symmetry_equiv_pos_as_xyz
'x, y, z'
'-y, x-y, z+1/3'
'-x+y, -x, z+2/3'

loop_
_atom_site_label
_atom_site_type_symbol
_atom_site_fract_x
_atom_site_fract_y
_atom_site_fract_z
_atom_site_U_iso_or_equiv
_atom_site_adp_type
_atom_site_occupancy
_atom_site_symmetry_multiplicity
_atom_site_calc_flag
_atom_site_refinement_flags
O1 O -0.1930(4) -0.5268(4) 0.1256(3) 0.0452(13) Uani 1 1 d .
O2 O 0.0048(4) -0.3592(4) 0.1631(3) 0.0463(14) Uani 1 1 d .
O3 O 0.1093(4) -0.1927(3) 0.1393(3) 0.0352(11) Uani 1 1 d .
O4 O 0.2731(4) -0.1927(4) 0.0806(3) 0.0430(13) Uani 1 1 d .
H4 H 0.2493 -0.1552 0.0783 0.064 Uiso 1 1 calc R
O5 O 0.3883(5) -0.2690(5) 0.2134(4) 0.0628(17) Uani 1 1 d .
O6 O 0.3628(5) -0.3918(5) 0.0983(4) 0.0596(17) Uani 1 1 d .
H6 H 0.4233 -0.3609 0.1082 0.089 Uiso 1 1 calc R
O7 O 0.5036(4) 0.1123(4) 0.1757(3) 0.0464(14) Uani 1 1 d .
H7 H 0.5363 0.1741 0.1751 0.070 Uiso 1 1 calc R
O8 O 0.1062(4) -0.0318(4) 0.2163(3) 0.0439(13) Uani 1 1 d .
H8 H 0.0920 0.0132 0.2193 0.066 Uiso 1 1 calc R
O9 O 0.5289(4) 0.2878(4) 0.1889(3) 0.0465(14) Uani 1 1 d .
O10 O 0.1364(4) 0.1416(4) 0.2125(3) 0.0440(13) Uani 1 1 d .
O11 O 0.1663(4) 0.3188(4) 0.2271(3) 0.0464(14) Uani 1 1 d .
O12 O -0.4311(4) -0.2909(4) 0.1200(3) 0.0451(13) Uani 1 1 d .
O13 O -0.2591(4) -0.1004(4) 0.0646(3) 0.0420(13) Uani 1 1 d .
O14 O -0.0954(4) 0.0124(4) 0.0982(3) 0.0365(12) Uani 1 1 d .
O15 O -0.1002(4) 0.1763(4) 0.1533(3) 0.0410(12) Uani 1 1 d .
H15 H -0.0823 0.2249 0.1825 0.062 Uiso 1 1 calc R
O16 O -0.1626(4) 0.2953(4) 0.0106(3) 0.0440(13) Uani 1 1 d .
O17 O -0.3020(4) 0.2640(4) 0.1203(3) 0.0474(14) Uani 1 1 d .
H17 H -0.2719 0.3248 0.1112 0.071 Uiso 1 1 calc R
O18 O 0.2073(4) 0.4048(4) 0.0417(3) 0.0412(13) Uani 1 1 d .
H18 H 0.2688 0.4393 0.0373 0.062 Uiso 1 1 calc R
O19 O 0.0636(4) 0.0071(4) 0.0115(3) 0.0413(12) Uani 1 1 d .
H19 H 0.1076 -0.0077 0.0040 0.062 Uiso 1 1 calc R
O20 O 0.3832(4) 0.4340(4) 0.0188(4) 0.0515(15) Uani 1 1 d .
O21 O 0.2400(4) 0.0403(4) 0.0024(3) 0.0442(13) Uani 1 1 d .
O22 O 0.4201(4) 0.0724(4) -0.0023(3) 0.0434(13) Uani 1 1 d .
N1 N -0.2044(5) -0.3855(5) 0.1489(5) 0.0467(17) Uani 1 1 d .
N2 N -0.2908(4) -0.3052(5) 0.1040(4) 0.0388(15) Uani 1 1 d .
C1 C -0.3016(5) -0.3990(5) 0.1309(5) 0.0430(19) Uani 1 1 d .
H1A H -0.3439 -0.4215 0.1771 0.060 Uiso 1 1 calc R
H1B H -0.3336 -0.4499 0.0907 0.060 Uiso 1 1 calc R
C2 C -0.2121(7) -0.4737(6) 0.1838(5) 0.048(2) Uani 1 1 d .
H2A H -0.1637 -0.4551 0.2259 0.067 Uiso 1 1 calc R
H2B H -0.2790 -0.5154 0.2053 0.067 Uiso 1 1 calc R
C3 C -0.1255(6) -0.4564(6) 0.0736(5) 0.0428(18) Uani 1 1 d .
H3 H -0.1385 -0.4841 0.0205 0.056 Uiso 1 1 calc R
C4 C -0.1441(6) -0.3673(6) 0.0781(5) 0.0419(18) Uani 1 1 d .
H4 H -0.1826 -0.3675 0.0323 0.054 Uiso 1 1 calc R
C5 C 0.0052(7) -0.5005(7) 0.1102(7) 0.061(3) Uani 1 1 d .
H5A H 0.0749 -0.4726 0.1236 0.091 Uiso 1 1 calc R
H5B H -0.0093 -0.5408 0.0639 0.091 Uiso 1 1 calc R
H5C H -0.0359 -0.5417 0.1525 0.091 Uiso 1 1 calc R
C6 C -0.0166(6) -0.4172(6) 0.0956(5) 0.0422(18) Uani 1 1 d .
H6 H 0.0266 -0.3748 0.0531 0.055 Uiso 1 1 calc R
C7 C -0.0470(6) -0.2696(5) 0.0821(4) 0.0364(17) Uani 1 1 d .
H7A H -0.0082 -0.2612 0.0351 0.051 Uiso 1 1 calc R
H7B H -0.0608 -0.2146 0.0848 0.051 Uiso 1 1 calc R
C8 C 0.0122(6) -0.2661(6) 0.1509(5) 0.0422(18) Uani 1 1 d .
H8 H -0.0141 -0.2490 0.1970 0.055 Uiso 1 1 calc R
C9 C 0.1689(6) -0.1669(5) 0.2061(5) 0.0375(17) Uani 1 1 d .
H9 H 0.1258 -0.1798 0.2519 0.049 Uiso 1 1 calc R
C10 C 0.2207(5) -0.2276(5) 0.2140(4) 0.0355(17) Uani 1 1 d .
H10A H 0.2472 -0.2202 0.2666 0.050 Uiso 1 1 calc R
H10B H 0.1723 -0.2982 0.2057 0.050 Uiso 1 1 calc R
C11 C 0.3039(6) -0.1946(6) 0.1569(4) 0.0364(17) Uani 1 1 d .
C12 C 0.3458(6) -0.2632(6) 0.1580(5) 0.0387(17) Uani 1 1 d .
C13 C 0.3292(6) -0.3248(6) 0.0884(5) 0.047(2) Uani 1 1 d .
H13A H 0.2579 -0.3615 0.0763 0.065 Uiso 1 1 calc R
H13B H 0.3639 -0.2813 0.0444 0.065 Uiso 1 1 calc R
C14 C 0.3834(6) -0.0874(6) 0.1787(5) 0.0441(19) Uani 1 1 d .
H14A H 0.4164 -0.0887 0.2267 0.062 Uiso 1 1 calc R
H14B H 0.4339 -0.0596 0.1378 0.062 Uiso 1 1 calc R
C15 C 0.3398(6) -0.0227(5) 0.1894(4) 0.0342(16) Uani 1 1 d .
C16 C 0.2429(6) -0.0553(5) 0.2017(4) 0.0343(16) Uani 1 1 d .
C17 C 0.4056(5) 0.0817(5) 0.1868(4) 0.0333(16) Uani 1 1 d .
C18 C 0.2060(6) 0.0092(5) 0.2079(4) 0.0340(16) Uani 1 1 d .
C19 C 0.3701(6) 0.1491(6) 0.1945(4) 0.0351(16) Uani 1 1 d .
C20 C 0.2688(5) 0.1119(5) 0.2034(4) 0.0306(15) Uani 1 1 d .
C21 C 0.4379(6) 0.2512(6) 0.1965(4) 0.0382(17) Uani 1 1 d .
C22 C 0.2272(5) 0.1778(6) 0.2092(4) 0.0344(16) Uani 1 1 d .
C23 C 0.3985(5) 0.3194(5) 0.2071(4) 0.0348(16) Uani 1 1 d .
C24 C 0.2968(6) 0.2838(5) 0.2122(4) 0.0345(16) Uani 1 1 d .
C25 C 0.4667(7) 0.4215(6) 0.2116(5) 0.050(2) Uani 1 1 d .
H25 H 0.5354 0.4453 0.2073 0.060 Uiso 1 1 calc R
C26 C 0.4323(6) 0.4857(5) 0.2222(6) 0.048(2) Uani 1 1 d .
H26 H 0.4787 0.5541 0.2265 0.058 Uiso 1 1 calc R
C27 C 0.3328(7) 0.4550(7) 0.2271(5) 0.050(2) Uani 1 1 d .
H27 H 0.3113 0.5015 0.2338 0.060 Uiso 1 1 calc R
C28 C 0.2645(6) 0.3540(5) 0.2218(4) 0.0368(17) Uani 1 1 d .
C29 C 0.1333(6) 0.3897(6) 0.2360(5) 0.046(2) Uani 1 1 d .
H29A H 0.0611 0.3550 0.2381 0.069 Uiso 1 1 calc R
H29B H 0.1562 0.4353 0.1925 0.069 Uiso 1 1 calc R
H29C H 0.1602 0.4268 0.2836 0.069 Uiso 1 1 calc R
C30 C -0.3781(6) -0.3182(6) 0.0658(5) 0.0415(18) Uani 1 1 d .
H30A H -0.4199 -0.3876 0.0497 0.058 Uiso 1 1 calc R
H30B H -0.3598 -0.2757 0.0198 0.058 Uiso 1 1 calc R
C31 C -0.3557(6) -0.2122(6) 0.1654(5) 0.046(2) Uani 1 1 d .
H31 H -0.3805 -0.2145 0.2186 0.060 Uiso 1 1 calc R
C32 C -0.2700(6) -0.2353(6) 0.1671(5) 0.0417(18) Uani 1 1 d .
H32 H -0.2725 -0.2685 0.2167 0.054 Uiso 1 1 calc R
C33 C -0.4015(7) -0.0950(8) 0.1006(9) 0.080(4) Uani 1 1 d .
H33A H -0.3740 -0.0283 0.0798 0.120 Uiso 1 1 calc R
H33B H -0.4469 -0.1042 0.1425 0.120 Uiso 1 1 calc R
H33C H -0.4370 -0.1433 0.0602 0.120 Uiso 1 1 calc R
C34 C -0.3183(6) -0.1092(6) 0.1307(5) 0.045(2) Uani 1 1 d .
H34 H -0.2781 -0.0570 0.1691 0.058 Uiso 1 1 calc R
C35 C -0.1698(6) -0.1401(6) 0.1607(5) 0.0409(18) Uani 1 1 d .
H35A H -0.1608 -0.0966 0.2047 0.057 Uiso 1 1 calc R
H35B H -0.1163 -0.1562 0.1619 0.057 Uiso 1 1 calc R
C36 C -0.1648(5) -0.0878(5) 0.0870(4) 0.0346(16) Uani 1 1 d .
H36 H -0.1406 -0.1142 0.0455 0.045 Uiso 1 1 calc R
C37 C -0.0684(5) 0.0698(5) 0.0275(4) 0.0305(15) Uani 1 1 d .
H37 H -0.0822 0.0240 -0.0167 0.040 Uiso 1 1 calc R
C38 C -0.1315(5) 0.1196(5) 0.0181(4) 0.0317(15) Uani 1 1 d .
H38A H -0.2017 0.0712 0.0283 0.044 Uiso 1 1 calc R
H38B H -0.1260 0.1441 -0.0350 0.044 Uiso 1 1 calc R
C39 C -0.0943(5) 0.2074(6) 0.0759(4) 0.0372(17) Uani 1 1 d .
C40 C -0.1661(6) 0.2494(6) 0.0680(5) 0.0423(19) Uani 1 1 d .
C41 C -0.2343(6) 0.2327(7) 0.1332(5) 0.046(2) Uani 1 1 d .
H41A H -0.2708 0.1614 0.1452 0.065 Uiso 1 1 calc R
H41B H -0.1944 0.2675 0.1788 0.065 Uiso 1 1 calc R
C42 C 0.0098(5) 0.2848(5) 0.0538(4) 0.0335(16) Uani 1 1 d .
H42A H 0.0069 0.3200 0.0077 0.047 Uiso 1 1 calc R
H42B H 0.0386 0.3335 0.0958 0.047 Uiso 1 1 calc R
C43 C 0.0771(5) 0.2441(5) 0.0375(4) 0.0307(15) Uani 1 1 d .
C44 C 0.0398(6) 0.1433(5) 0.0285(4) 0.0321(16) Uani 1 1 d .
C45 C 0.1799(5) 0.3094(5) 0.0342(4) 0.0353(17) Uani 1 1 d .
C46 C 0.1053(5) 0.1047(6) 0.0197(4) 0.0354(17) Uani 1 1 d .
C47 C 0.2437(5) 0.2730(5) 0.0207(4) 0.0308(15) Uani 1 1 d .
C48 C 0.2071(6) 0.1706(6) 0.0159(4) 0.0388(18) Uani 1 1 d .
C49 C 0.3493(6) 0.3431(6) 0.0141(4) 0.0398(18) Uani 1 1 d .
C50 C 0.2744(5) 0.1300(6) 0.0070(4) 0.0342(16) Uani 1 1 d .
C51 C 0.4157(5) 0.3012(6) 0.0061(4) 0.0355(16) Uani 1 1 d .
C52 C 0.3790(6) 0.1984(6) 0.0034(4) 0.0395(18) Uani 1 1 d .
C53 C 0.5153(6) 0.3702(6) -0.0022(5) 0.0444(19) Uani 1 1 d .
H53 H 0.5360 0.4384 -0.0047 0.053 Uiso 1 1 calc R
C54 C 0.5850(6) 0.3395(6) -0.0070(5) 0.0418(19) Uani 1 1 d .
H54 H 0.6532 0.3866 -0.0101 0.050 Uiso 1 1 calc R
C55 C 0.5529(6) 0.2385(6) -0.0073(4) 0.0417(18) Uani 1 1 d .
H55 H 0.5992 0.2164 -0.0105 0.050 Uiso 1 1 calc R
C56 C 0.4535(5) 0.1716(6) -0.0027(4) 0.0377(17) Uani 1 1 d .
C57 C 0.4889(6) 0.0391(7) -0.0043(6) 0.052(2) Uani 1 1 d .
H57A H 0.4538 -0.0331 -0.0034 0.078 Uiso 1 1 calc R
H57B H 0.5324 0.0647 0.0404 0.078 Uiso 1 1 calc R
H57C H 0.5283 0.0628 -0.0512 0.078 Uiso 1 1 calc R

loop_
_atom_site_aniso_label
_atom_site_aniso_U_11
_atom_site_aniso_U_22
_atom_site_aniso_U_33
_atom_site_aniso_U_23
_atom_site_aniso_U_13
_atom_site_aniso_U_12
O1 0.040(3) 0.032(3) 0.062(3) 0.002(3) 0.001(3) 0.017(3)
O2 0.043(3) 0.027(3) 0.065(4) 0.008(2) -0.008(3) 0.014(3)
O3 0.036(3) 0.021(2) 0.049(3) 0.002(2) 0.002(2) 0.015(2)
O4 0.053(3) 0.043(3) 0.051(3) 0.003(2) 0.003(3) 0.038(3)
O5 0.057(4) 0.049(4) 0.084(5) 0.004(3) -0.009(4) 0.027(3)
O6 0.047(4) 0.046(4) 0.094(5) -0.009(3) -0.008(3) 0.030(3)
O7 0.026(3) 0.044(3) 0.068(4) 0.005(3) 0.004(2) 0.016(3)
O8 0.027(3) 0.030(3) 0.074(4) 0.000(2) 0.011(3) 0.015(2)
O9 0.025(3) 0.038(3) 0.065(4) -0.004(3) 0.003(2) 0.007(2)
O10 0.035(3) 0.031(3) 0.064(4) 0.004(2) 0.007(3) 0.016(3)
O11 0.033(3) 0.033(3) 0.074(4) 0.006(3) 0.010(3) 0.017(3)
O12 0.023(3) 0.035(3) 0.077(4) -0.007(3) -0.004(3) 0.014(2)
O13 0.026(3) 0.040(3) 0.063(3) 0.013(2) 0.008(2) 0.019(2)
O14 0.035(3) 0.024(3) 0.052(3) -0.003(2) -0.004(2) 0.016(2)
O15 0.043(3) 0.039(3) 0.046(3) -0.005(2) -0.001(2) 0.024(3)
O16 0.051(3) 0.036(3) 0.051(3) 0.004(2) -0.001(3) 0.027(3)
O17 0.035(3) 0.039(3) 0.075(4) 0.014(3) 0.010(3) 0.024(3)
O18 0.029(3) 0.025(3) 0.065(3) -0.009(2) -0.011(2) 0.009(2)
O19 0.038(3) 0.029(3) 0.063(3) -0.002(2) 0.003(3) 0.021(2)
O20 0.029(3) 0.023(3) 0.092(4) 0.006(3) 0.008(3) 0.005(2)
O21 0.031(3) 0.034(3) 0.076(4) 0.003(3) 0.008(3) 0.022(3)
O22 0.025(3) 0.040(3) 0.069(4) 0.001(3) 0.004(2) 0.019(2)
N1 0.035(4) 0.027(3) 0.082(5) 0.012(3) 0.009(3) 0.019(3)
N2 0.023(3) 0.027(3) 0.058(4) 0.005(3) 0.000(3) 0.006(3)
C1 0.023(4) 0.023(4) 0.076(6) 0.002(4) -0.003(4) 0.007(3)
C2 0.046(5) 0.032(4) 0.071(6) 0.006(4) 0.003(4) 0.023(4)
C3 0.044(5) 0.027(4) 0.058(5) -0.003(3) 0.005(4) 0.018(4)
C4 0.036(4) 0.040(5) 0.055(5) 0.002(4) -0.003(4) 0.023(4)
C5 0.049(5) 0.043(5) 0.111(8) -0.002(5) 0.006(5) 0.038(5)
C6 0.036(4) 0.027(4) 0.064(5) -0.003(3) 0.002(4) 0.016(3)
C7 0.041(4) 0.030(4) 0.047(4) 0.002(3) 0.005(3) 0.024(4)
C8 0.043(5) 0.030(4) 0.057(5) -0.001(3) 0.002(4) 0.021(4)
C9 0.031(4) 0.020(4) 0.057(5) -0.003(3) 0.008(3) 0.010(3)
C10 0.019(3) 0.027(4) 0.060(5) 0.016(3) 0.010(3) 0.011(3)
C11 0.032(4) 0.029(4) 0.052(4) 0.005(3) 0.010(3) 0.018(3)
C12 0.027(4) 0.032(4) 0.054(5) 0.005(3) 0.005(3) 0.012(3)
C13 0.039(5) 0.034(4) 0.076(6) -0.008(4) -0.007(4) 0.025(4)
C14 0.024(4) 0.038(4) 0.072(5) 0.015(4) 0.012(4) 0.016(3)
C15 0.045(5) 0.024(4) 0.034(4) 0.008(3) 0.008(3) 0.018(3)
C16 0.043(5) 0.026(4) 0.038(4) 0.002(3) 0.004(3) 0.021(3)
C17 0.021(4) 0.024(4) 0.048(4) -0.004(3) -0.003(3) 0.006(3)
C18 0.037(4) 0.031(4) 0.030(3) -0.002(3) 0.000(3) 0.014(3)
C19 0.036(4) 0.036(4) 0.040(4) -0.004(3) 0.001(3) 0.023(4)
C20 0.027(4) 0.018(3) 0.039(4) 0.000(3) 0.005(3) 0.005(3)
C21 0.030(4) 0.038(4) 0.035(4) 0.006(3) 0.003(3) 0.008(4)
C22 0.021(4) 0.035(4) 0.040(4) 0.006(3) 0.003(3) 0.008(3)
C23 0.027(4) 0.029(4) 0.046(4) 0.005(3) 0.004(3) 0.013(3)
C24 0.041(4) 0.033(4) 0.034(3) 0.005(3) 0.009(3) 0.022(4)
C25 0.040(5) 0.035(5) 0.069(6) 0.020(4) 0.012(4) 0.013(4)
C26 0.027(4) 0.014(4) 0.091(6) 0.007(4) 0.000(4) 0.000(3)
C27 0.047(5) 0.039(5) 0.061(5) -0.004(4) -0.011(4) 0.017(4)
C28 0.035(4) 0.026(4) 0.046(4) -0.003(3) 0.001(3) 0.013(3)
C29 0.033(4) 0.045(5) 0.061(5) -0.003(4) 0.007(4) 0.020(4)
C30 0.035(4) 0.043(5) 0.051(4) 0.004(4) -0.001(3) 0.023(4)
C31 0.028(4) 0.045(5) 0.063(5) -0.010(4) 0.008(4) 0.017(4)
C32 0.046(5) 0.036(4) 0.044(4) 0.004(3) 0.003(3) 0.021(4)
C33 0.024(4) 0.047(6) 0.185(12) 0.013(7) 0.009(6) 0.030(4)
C34 0.022(4) 0.030(4) 0.085(6) 0.010(4) 0.000(4) 0.016(3)
C35 0.036(4) 0.034(4) 0.055(5) 0.002(3) -0.003(3) 0.019(4)
C36 0.021(3) 0.031(4) 0.056(4) -0.005(3) -0.007(3) 0.015(3)
C37 0.022(3) 0.032(4) 0.037(4) -0.002(3) -0.005(3) 0.014(3)
C38 0.025(4) 0.022(4) 0.044(4) -0.003(3) -0.001(3) 0.009(3)
C39 0.030(4) 0.034(4) 0.045(4) -0.013(3) -0.002(3) 0.014(3)
C40 0.033(4) 0.046(5) 0.047(5) -0.012(4) -0.009(3) 0.019(4)
C41 0.044(5) 0.042(5) 0.056(5) 0.016(4) 0.010(4) 0.024(4)
C42 0.031(4) 0.023(4) 0.043(4) -0.006(3) -0.004(3) 0.011(3)
C43 0.025(4) 0.017(3) 0.041(4) -0.004(3) -0.004(3) 0.003(3)
C44 0.042(4) 0.021(3) 0.035(3) 0.004(3) 0.000(3) 0.017(3)
C45 0.023(4) 0.018(3) 0.059(5) -0.012(3) -0.014(3) 0.006(3)
C46 0.030(4) 0.033(4) 0.040(4) -0.005(3) 0.001(3) 0.013(3)
C47 0.025(3) 0.016(3) 0.050(4) -0.003(3) -0.007(3) 0.009(3)
C48 0.042(5) 0.027(4) 0.050(4) -0.011(3) 0.002(3) 0.019(4)
C49 0.027(4) 0.037(5) 0.043(4) -0.002(3) 0.000(3) 0.007(3)
C50 0.029(4) 0.038(4) 0.040(4) -0.004(3) 0.002(3) 0.020(3)
C51 0.024(4) 0.034(4) 0.050(4) -0.003(3) 0.000(3) 0.016(3)
C52 0.038(4) 0.043(5) 0.041(4) 0.000(3) 0.002(3) 0.023(4)
C53 0.035(4) 0.035(4) 0.066(5) 0.008(4) 0.010(4) 0.020(4)
C54 0.024(4) 0.045(5) 0.054(5) 0.003(4) -0.007(3) 0.016(4)
C55 0.040(5) 0.050(5) 0.037(4) -0.003(3) -0.005(3) 0.023(4)
C56 0.028(4) 0.049(5) 0.044(4) -0.002(3) 0.000(3) 0.025(4)
C57 0.034(5) 0.047(5) 0.081(6) -0.009(4) -0.005(4) 0.025(4)

loop_
_atom_type_symbol
_atom_type_description
_atom_type_scat_dispersion_real
_atom_type_scat_dispersion_imag
_atom_type_scat_source
C C 0.0033 0.0016 'International Tables Vol C Tables 4.2.6.8 and 6.1.1.4'
H H 0.0000 0.0000 'International Tables Vol C Tables 4.2.6.8 and 6.1.1.4'
N N 0.0061 0.0033 'International Tables Vol C Tables 4.2.6.8 and 6.1.1.4'
O O 0.0106 0.0060 'International Tables Vol C Tables 4.2.6.8 and 6.1.1.4'

loop_
_geom_angle_atom_site_label_1
_geom_angle_atom_site_label_2
_geom_angle_atom_site_label_3
_geom_angle
C3 O1 C2 107.0(6)
C8 O2 C6 113.9(6)
C8 O3 C9 114.1(6)
C28 O11 C29 117.6(6)
C31 O12 C30 105.2(6)
C34 O13 C36 111.1(6)
C36 O14 C37 113.3(5)
C56 O22 C57 119.3(6)
C2 N1 C1 111.4(6)
C2 N1 C4 105.8(6)
C1 N1 C4 111.3(7)
C30 N2 C1 112.4(6)
C30 N2 C32 107.0(6)
C1 N2 C32 112.2(6)
N1 C1 N2 109.5(6)
O1 C2 N1 108.1(7)
O1 C3 C6 113.3(7)
O1 C3 C4 105.4(6)
C6 C3 C4 107.1(6)
N1 C4 C7 111.8(6)
N1 C4 C3 104.7(6)
C7 C4 C3 111.1(6)
O2 C6 C5 109.0(7)
O2 C6 C3 108.7(6)
C5 C6 C3 112.2(7)
C8 C7 C4 111.2(6)
O3 C8 O2 111.5(6)
O3 C8 C7 108.3(6)
O2 C8 C7 110.5(6)
O3 C9 C10 112.0(6)
O3 C9 C16 107.2(6)
C10 C9 C16 112.2(6)
C11 C10 C9 111.1(6)
O4 C11 C10 112.5(6)
O4 C11 C12 107.4(6)
C10 C11 C12 110.7(6)
O4 C11 C14 107.7(6)
C10 C11 C14 107.1(6)
C12 C11 C14 111.5(6)
O5 C12 C13 122.0(8)
O5 C12 C11 121.1(8)
C13 C12 C11 116.8(7)
O6 C13 C12 112.0(7)
C15 C14 C11 111.9(6)
C16 C15 C17 117.9(7)
C16 C15 C14 124.8(7)
C17 C15 C14 117.3(7)
C15 C16 C18 122.0(7)
C15 C16 C9 120.0(6)
C18 C16 C9 118.0(7)
O7 C17 C19 122.5(6)
O7 C17 C15 116.3(6)
C19 C17 C15 121.2(6)
O8 C18 C16 117.3(6)
O8 C18 C20 121.5(7)
C16 C18 C20 121.2(7)
C20 C19 C21 121.7(7)
C20 C19 C17 118.8(7)
C21 C19 C17 119.4(7)
C19 C20 C18 118.8(7)
C19 C20 C22 121.4(6)
C18 C20 C22 119.7(6)
O9 C21 C19 123.9(8)
O9 C21 C23 118.1(7)
C19 C21 C23 118.0(6)
O10 C22 C24 123.4(7)
O10 C22 C20 119.3(7)
C24 C22 C20 117.3(6)
C24 C23 C25 120.7(7)
C24 C23 C21 121.3(6)
C25 C23 C21 118.0(7)
C23 C24 C28 118.1(7)
C23 C24 C22 120.1(6)
C28 C24 C22 121.8(7)
C26 C25 C23 119.1(8)
C25 C26 C27 122.7(8)
C26 C27 C28 118.6(8)
O11 C28 C27 121.7(7)
O11 C28 C24 117.5(7)
C27 C28 C24 120.8(7)
N2 C30 O12 107.4(6)
O12 C31 C34 113.4(7)
O12 C31 C32 104.2(6)
C34 C31 C32 109.3(6)
N2 C32 C35 114.0(6)
N2 C32 C31 105.3(6)
C35 C32 C31 110.8(6)
O13 C34 C33 105.4(8)
O13 C34 C31 107.8(6)
C33 C34 C31 112.7(7)
C36 C35 C32 109.9(6)
O14 C36 O13 111.0(6)
O14 C36 C35 106.9(6)
O13 C36 C35 112.7(6)
O14 C37 C44 109.3(5)
O14 C37 C38 109.9(5)
C44 C37 C38 112.2(6)
C37 C38 C39 108.9(6)
O15 C39 C42 112.0(6)
O15 C39 C38 112.3(6)
C42 C39 C38 108.6(6)
O15 C39 C40 106.7(6)
C42 C39 C40 110.6(7)
C38 C39 C40 106.4(6)
O16 C40 C41 123.1(7)
O16 C40 C39 119.4(7)
C41 C40 C39 117.5(7)
O17 C41 C40 114.8(7)
C43 C42 C39 114.1(6)
C44 C43 C45 119.8(7)
C44 C43 C42 121.0(6)
C45 C43 C42 119.1(6)
C43 C44 C46 120.5(7)
C43 C44 C37 123.1(7)
C46 C44 C37 116.5(6)
O18 C45 C47 125.2(6)
O18 C45 C43 114.7(6)
C47 C45 C43 120.0(6)
O19 C46 C48 124.2(7)
O19 C46 C44 116.8(6)
C48 C46 C44 118.9(7)
C45 C47 C48 120.5(7)
C45 C47 C49 118.6(6)
C48 C47 C49 120.9(7)
C46 C48 C47 120.0(7)
C46 C48 C50 118.6(7)
C47 C48 C50 121.4(7)
O20 C49 C47 121.9(7)
O20 C49 C51 121.1(7)
C47 C49 C51 117.0(7)
O21 C50 C52 122.1(7)
O21 C50 C48 119.7(7)
C52 C50 C48 118.2(7)
C53 C51 C52 122.7(7)
C53 C51 C49 115.3(7)
C52 C51 C49 122.0(7)
C51 C52 C56 114.2(7)
C51 C52 C50 120.6(7)
C56 C52 C50 125.2(7)
C51 C53 C54 120.3(8)
C53 C54 C55 119.2(8)
C56 C55 C54 119.3(8)
O22 C56 C55 120.6(7)
O22 C56 C52 115.4(7)
C55 C56 C52 124.0(8)

loop_
_geom_bond_atom_site_label_1
_geom_bond_atom_site_label_2
_geom_bond_distance
O1 C3 1.412(10)
O1 C2 1.437(10)
O2 C8 1.420(9)
O2 C6 1.422(10)
O3 C8 1.388(10)
O3 C9 1.421(9)
O4 C11 1.421(9)
O5 C12 1.203(10)
O6 C13 1.400(10)
O7 C17 1.375(9)
O8 C18 1.370(9)
O9 C21 1.251(9)
O10 C22 1.242(9)
O11 C28 1.353(9)
O11 C29 1.450(10)
O12 C31 1.446(10)
O12 C30 1.457(10)
O13 C34 1.443(10)
O13 C36 1.443(8)
O14 C36 1.405(9)
O14 C37 1.460(9)
O15 C39 1.423(10)
O16 C40 1.220(10)
O17 C41 1.393(10)
O18 C45 1.340(9)
O19 C46 1.337(9)
O20 C49 1.248(10)
O21 C50 1.231(9)
O22 C56 1.370(10)
O22 C57 1.413(10)
N1 C2 1.458(10)
N1 C1 1.464(10)
N1 C4 1.494(11)
N2 C30 1.441(10)
N2 C1 1.469(10)
N2 C32 1.471(10)
C3 C6 1.546(12)
C3 C4 1.563(11)
C4 C7 1.528(11)
C5 C6 1.527(11)
C7 C8 1.501(11)
C9 C10 1.534(10)
C9 C16 1.543(10)
C10 C11 1.512(10)
C11 C12 1.514(11)
C11 C14 1.558(11)
C12 C13 1.492(12)
C14 C15 1.491(11)
C15 C16 1.355(11)
C15 C17 1.433(10)
C16 C18 1.396(10)
C17 C19 1.426(10)
C18 C20 1.407(10)
C19 C20 1.399(10)
C19 C21 1.410(11)
C20 C22 1.475(10)
C21 C23 1.488(11)
C22 C24 1.463(11)
C23 C24 1.403(10)
C23 C25 1.414(11)
C24 C28 1.432(11)
C25 C26 1.370(12)
C26 C27 1.386(12)
C27 C28 1.402(12)
C31 C34 1.539(12)
C31 C32 1.554(12)
C32 C35 1.536(11)
C33 C34 1.521(12)
C35 C36 1.506(11)
C37 C44 1.500(10)
C37 C38 1.544(10)
C38 C39 1.565(10)
C39 C42 1.517(10)
C39 C40 1.568(11)
C40 C41 1.492(12)
C42 C43 1.508(10)
C43 C44 1.391(9)
C43 C45 1.413(10)
C44 C46 1.436(11)
C45 C47 1.395(10)
C46 C48 1.403(11)
C47 C48 1.411(10)
C47 C49 1.463(10)
C48 C50 1.487(11)
C49 C51 1.489(11)
C50 C52 1.443(11)
C51 C53 1.392(11)
C51 C52 1.415(11)
C52 C56 1.429(11)
C53 C54 1.398(11)
C54 C55 1.400(12)
C55 C56 1.378(11)

loop_
_geom_torsion_atom_site_label_1
_geom_torsion_atom_site_label_2
_geom_torsion_atom_site_label_3
_geom_torsion_atom_site_label_4
_geom_torsion
C2 N1 C1 N2 173.7(7)
C4 N1 C1 N2 -68.5(8)
C30 N2 C1 N1 164.1(7)
C32 N2 C1 N1 -75.3(9)
C3 O1 C2 N1 31.4(8)
C1 N1 C2 O1 100.1(8)
C4 N1 C2 O1 -21.0(8)
C2 O1 C3 C6 89.2(8)
C2 O1 C3 C4 -27.7(8)
C2 N1 C4 C7 -116.4(7)
C1 N1 C4 C7 122.4(7)
C2 N1 C4 C3 3.9(8)
C1 N1 C4 C3 -117.3(7)
O1 C3 C4 N1 14.5(8)
C6 C3 C4 N1 -106.5(7)
O1 C3 C4 C7 135.2(7)
C6 C3 C4 C7 14.2(9)
C8 O2 C6 C5 164.4(7)
C8 O2 C6 C3 -73.1(8)
O1 C3 C6 O2 -68.7(8)
C4 C3 C6 O2 47.1(8)
O1 C3 C6 C5 51.9(10)
C4 C3 C6 C5 167.7(7)
N1 C4 C7 C8 57.2(8)
C3 C4 C7 C8 -59.2(8)
C9 O3 C8 O2 -71.0(8)
C9 O3 C8 C7 167.2(6)
C6 O2 C8 O3 -94.7(7)
C6 O2 C8 C7 25.8(9)
C4 C7 C8 O3 161.5(6)
C4 C7 C8 O2 39.1(9)
C8 O3 C9 C10 91.3(7)
C8 O3 C9 C16 -145.2(6)
O3 C9 C10 C11 73.4(8)
C16 C9 C10 C11 -47.3(9)
C9 C10 C11 O4 -52.5(8)
C9 C10 C11 C12 -172.6(7)
C9 C10 C11 C14 65.7(8)
O4 C11 C12 O5 170.7(7)
C10 C11 C12 O5 -66.2(10)
C14 C11 C12 O5 53.0(10)
O4 C11 C12 C13 -10.9(9)
C10 C11 C12 C13 112.2(8)
C14 C11 C12 C13 -128.6(7)
O5 C12 C13 O6 3.9(11)
C11 C12 C13 O6 -174.4(7)
O4 C11 C14 C15 71.2(8)
C10 C11 C14 C15 -50.0(8)
C12 C11 C14 C15 -171.3(6)
C11 C14 C15 C16 18.5(11)
C11 C14 C15 C17 -161.7(7)
C17 C15 C16 C18 3.1(10)
C14 C15 C16 C18 -177.1(7)
C17 C15 C16 C9 -179.3(6)
C14 C15 C16 C9 0.5(11)
O3 C9 C16 C15 -110.1(7)
C10 C9 C16 C15 13.3(10)
O3 C9 C16 C18 67.7(8)
C10 C9 C16 C18 -168.9(6)
C16 C15 C17 O7 178.8(6)
C14 C15 C17 O7 -1.0(10)
C16 C15 C17 C19 -1.9(11)
C14 C15 C17 C19 178.3(7)
C15 C16 C18 O8 176.6(7)
C9 C16 C18 O8 -1.0(9)
C15 C16 C18 C20 -1.4(10)
C9 C16 C18 C20 -179.0(6)
O7 C17 C19 C20 178.2(6)
C15 C17 C19 C20 -1.1(10)
O7 C17 C19 C21 -4.7(11)
C15 C17 C19 C21 175.9(7)
C21 C19 C20 C18 -174.1(7)
C17 C19 C20 C18 2.9(10)
C21 C19 C20 C22 4.9(10)
C17 C19 C20 C22 -178.1(7)
O8 C18 C20 C19 -179.7(6)
C16 C18 C20 C19 -1.8(10)
O8 C18 C20 C22 1.3(10)
C16 C18 C20 C22 179.2(6)
C20 C19 C21 O9 179.9(7)
C17 C19 C21 O9 2.9(11)
C20 C19 C21 C23 -1.1(10)
C17 C19 C21 C23 -178.1(6)
C19 C20 C22 O10 175.8(7)
C18 C20 C22 O10 -5.2(10)
C19 C20 C22 C24 -5.4(9)
C18 C20 C22 C24 173.6(6)
O9 C21 C23 C24 176.9(7)
C19 C21 C23 C24 -2.2(10)
O9 C21 C23 C25 -2.9(10)
C19 C21 C23 C25 178.0(7)
C25 C23 C24 C28 0.3(11)
C21 C23 C24 C28 -179.5(6)
C25 C23 C24 C22 -178.6(7)
C21 C23 C24 C22 1.5(10)
O10 C22 C24 C23 -179.1(7)
C20 C22 C24 C23 2.1(10)
O10 C22 C24 C28 2.0(11)
C20 C22 C24 C28 -176.8(7)
C24 C23 C25 C26 0.9(12)
C21 C23 C25 C26 -179.2(8)
C23 C25 C26 C27 -1.5(14)
C25 C26 C27 C28 0.8(14)
C29 O11 C28 C27 2.0(11)
C29 O11 C28 C24 -179.4(7)
C26 C27 C28 O11 179.1(8)
C26 C27 C28 C24 0.5(12)
C23 C24 C28 O11 -179.7(6)
C22 C24 C28 O11 -0.7(10)
C23 C24 C28 C27 -1.0(11)
C22 C24 C28 C27 177.9(7)
C1 N2 C30 O12 101.4(7)
C32 N2 C30 O12 -22.1(8)
C31 O12 C30 N2 33.7(8)
C30 O12 C31 C34 88.2(7)
C30 O12 C31 C32 -30.5(8)
C30 N2 C32 C35 -118.8(7)
C1 N2 C32 C35 117.5(7)
C30 N2 C32 C31 2.8(8)
C1 N2 C32 C31 -120.8(7)
O12 C31 C32 N2 17.3(8)
C34 C31 C32 N2 -104.3(7)
O12 C31 C32 C35 141.0(7)
C34 C31 C32 C35 19.4(9)
C36 O13 C34 C33 165.6(6)
C36 O13 C34 C31 -73.9(7)
O12 C31 C34 O13 -72.3(8)
C32 C31 C34 O13 43.5(9)
O12 C31 C34 C33 43.6(11)
C32 C31 C34 C33 159.4(9)
N2 C32 C35 C36 59.2(9)
C31 C32 C35 C36 -59.4(8)
C37 O14 C36 O13 -67.7(7)
C37 O14 C36 C35 169.0(6)
C34 O13 C36 O14 -88.0(7)
C34 O13 C36 C35 31.9(8)
C32 C35 C36 O14 155.6(6)
C32 C35 C36 O13 33.4(9)
C36 O14 C37 C44 -141.2(6)
C36 O14 C37 C38 95.4(7)
O14 C37 C38 C39 73.9(7)
C44 C37 C38 C39 -47.9(8)
C37 C38 C39 O15 -59.3(8)
C37 C38 C39 C42 65.2(8)
C37 C38 C39 C40 -175.7(6)
O15 C39 C40 O16 168.2(7)
C42 C39 C40 O16 46.0(9)
C38 C39 C40 O16 -71.7(9)
O15 C39 C40 C41 -10.3(9)
C42 C39 C40 C41 -132.5(7)
C38 C39 C40 C41 109.8(8)
O16 C40 C41 O17 6.9(12)
C39 C40 C41 O17 -174.6(7)
O15 C39 C42 C43 77.8(7)
C38 C39 C42 C43 -46.9(8)
C40 C39 C42 C43 -163.3(6)
C39 C42 C43 C44 12.5(10)
C39 C42 C43 C45 -165.3(7)
C45 C43 C44 C46 3.2(10)
C42 C43 C44 C46 -174.5(6)
C45 C43 C44 C37 -176.9(6)
C42 C43 C44 C37 5.3(10)
O14 C37 C44 C43 -108.5(7)
C38 C37 C44 C43 13.6(9)
O14 C37 C44 C46 71.4(7)
C38 C37 C44 C46 -166.5(6)
C44 C43 C45 O18 178.4(6)
C42 C43 C45 O18 -3.7(10)
C44 C43 C45 C47 1.0(11)
C42 C43 C45 C47 178.8(7)
C43 C44 C46 O19 179.8(6)
C37 C44 C46 O19 0.0(9)
C43 C44 C46 C48 -3.7(10)
C37 C44 C46 C48 176.4(6)
O18 C45 C47 C48 178.1(7)
C43 C45 C47 C48 -4.7(11)
O18 C45 C47 C49 0.1(11)
C43 C45 C47 C49 177.3(7)
O19 C46 C48 C47 176.2(7)
C44 C46 C48 C47 0.1(11)
O19 C46 C48 C50 -4.0(11)
C44 C46 C48 C50 179.8(6)
C45 C47 C48 C46 4.1(11)
C49 C47 C48 C46 -177.9(7)
C45 C47 C48 C50 -175.6(7)
C49 C47 C48 C50 2.3(11)
C45 C47 C49 O20 -1.4(11)
C48 C47 C49 O20 -179.4(7)
C45 C47 C49 C51 175.1(7)
C48 C47 C49 C51 -2.9(10)
C46 C48 C50 O21 0.8(11)
C47 C48 C50 O21 -179.5(7)
C46 C48 C50 C52 -179.7(7)
C47 C48 C50 C52 0.0(10)
O20 C49 C51 C53 -5.3(11)
C47 C49 C51 C53 178.2(7)
O20 C49 C51 C52 177.7(7)
C47 C49 C51 C52 1.2(10)
C53 C51 C52 C56 4.6(11)
C49 C51 C52 C56 -178.7(7)
C53 C51 C52 C50 -175.6(7)
C49 C51 C52 C50 1.1(11)
O21 C50 C52 C51 177.7(7)
C48 C50 C52 C51 -1.7(10)
O21 C50 C52 C56 -2.5(12)
C48 C50 C52 C56 178.1(7)
C52 C51 C53 C54 -5.7(13)
C49 C51 C53 C54 177.4(7)
C51 C53 C54 C55 3.2(12)
C53 C54 C55 C56 0.0(12)
C57 O22 C56 C55 1.9(11)
C57 O22 C56 C52 -176.8(7)
C54 C55 C56 O22 -179.6(7)
C54 C55 C56 C52 -0.9(11)
C51 C52 C56 O22 177.4(6)
C50 C52 C56 O22 -2.4(10)
C51 C52 C56 C55 -1.3(11)
C50 C52 C56 C55 178.9(7)

loop_
_cod_related_entry_id
_cod_related_entry_database
_cod_related_entry_code
1 ChemSpider 8876761
